data_4303209
loop_
_publ_author_name
'Alexander Rothenberger'
'Collin Morris'
'Hsien-Hau Wang'
'Duck Young Chung'
'Mercouri G. Kanatzidis'

_publ_contact_author
;
      Prof. M. G. Kanatzidis
      Department of Chemistry
      2145 Sheridan Road
      Northwestern University
      Evanston, IL 60208-3113
      USA
;
_publ_contact_author_email m-kanatzidis@northwestern.edu
_publ_contact_author_fax 'Int + 847-491-5937'
_publ_contact_author_phone 'Int + 847-467-1541'
_publ_section_title
;
Soft-Hard Acid-Base Interactions: Probing Coordination Preferences of
Sulfur and Selenium in Mixed Chalcophosphates in the Family APbPS4-xSex (A
= K, Rb, Cs; x= 0-4)
;
_journal_name_full 'Inorganic Chemistry'
_journal_page_first 9036
_journal_page_last 9040
_journal_paper_doi 10.1021/ic901283k
_journal_volume 48
_journal_year 2009
_chemical_formula_sum 'P Pb Rb S1.56 Se2.43'
_chemical_formula_weight 566.07
_chemical_name_systematic
; 
 ? 
;
_space_group_IT_number 19
_symmetry_cell_setting orthorhombic
_symmetry_space_group_name_Hall 'P 2ac 2ab'
_symmetry_space_group_name_H-M 'P 21 21 21'
_atom_sites_solution_hydrogens undef
_atom_sites_solution_primary direct
_atom_sites_solution_secondary difmap
_audit_creation_method SHELXL-97
_cell_angle_alpha 90.00
_cell_angle_beta 90.00
_cell_angle_gamma 90.00
_cell_formula_units_Z 4
_cell_length_a 6.6040(13)
_cell_length_b 6.8560(14)
_cell_length_c 17.594(4)
_cell_measurement_reflns_used 9248
_cell_measurement_temperature 100(2)
_cell_measurement_theta_max 28.13
_cell_measurement_theta_min 2.23
_cell_volume 796.6(3)
_computing_cell_refinement 'stoe x-area'
_computing_data_collection 'stoe x-area'
_computing_data_reduction 'stoe x-area'
_computing_molecular_graphics 'SHELXTL-97 (Sheldrick, 1997)'
_computing_publication_material 'SHELXTL-97 (Sheldrick, 1997)'
_computing_structure_refinement 'SHELXL-97 (Sheldrick, 1997)'
_computing_structure_solution 'SHELXS-97 (Sheldrick, 1990)'
_diffrn_ambient_temperature 100(2)
_diffrn_detector_area_resol_mean 6.67
_diffrn_measured_fraction_theta_full 1.000
_diffrn_measured_fraction_theta_max 0.995
_diffrn_measurement_device_type 'stoe ipds 2t'
_diffrn_measurement_method rotation
_diffrn_radiation_monochromator graphite
_diffrn_radiation_source 'fine-focus sealed tube'
_diffrn_radiation_type MoK\a
_diffrn_radiation_wavelength 0.71073
_diffrn_reflns_av_R_equivalents 0.0491
_diffrn_reflns_av_sigmaI/netI 0.0421
_diffrn_reflns_limit_h_max 9
_diffrn_reflns_limit_h_min -9
_diffrn_reflns_limit_k_max 8
_diffrn_reflns_limit_k_min -9
_diffrn_reflns_limit_l_max 24
_diffrn_reflns_limit_l_min -24
_diffrn_reflns_number 6621
_diffrn_reflns_theta_full 25.00
_diffrn_reflns_theta_max 29.21
_diffrn_reflns_theta_min 2.32
_exptl_absorpt_coefficient_mu 38.878
_exptl_absorpt_correction_T_max 0.3054
_exptl_absorpt_correction_T_min 0.1717
_exptl_absorpt_correction_type numerical
_exptl_absorpt_process_details 'stoe x-red 32'
_exptl_crystal_colour orange
_exptl_crystal_density_diffrn 4.720
_exptl_crystal_density_method 'not measured'
_exptl_crystal_description block
_exptl_crystal_F_000 967
_exptl_crystal_size_max 0.07
_exptl_crystal_size_mid 0.04
_exptl_crystal_size_min 0.04
_refine_diff_density_max 2.845
_refine_diff_density_min -2.550
_refine_diff_density_rms 0.357
_refine_ls_abs_structure_details 'Flack H D (1983), Acta Cryst. A39, 876-881'
_refine_ls_abs_structure_Flack 0.506(15)
_refine_ls_extinction_method none
_refine_ls_goodness_of_fit_ref 1.144
_refine_ls_hydrogen_treatment undef
_refine_ls_matrix_type full
_refine_ls_number_parameters 55
_refine_ls_number_reflns 2141
_refine_ls_number_restraints 0
_refine_ls_restrained_S_all 1.144
_refine_ls_R_factor_all 0.0449
_refine_ls_R_factor_gt 0.0403
_refine_ls_shift/su_max 0.000
_refine_ls_shift/su_mean 0.000
_refine_ls_structure_factor_coef Fsqd
_refine_ls_weighting_details 'calc w=1/[\s^2^(Fo^2^)+(0.0140P)^2^+18.6141P] where P=(Fo^2^+2Fc^2^)/3'
_refine_ls_weighting_scheme calc
_refine_ls_wR_factor_gt 0.0726
_refine_ls_wR_factor_ref 0.0737
_reflns_number_gt 2016
_reflns_number_total 2141
_reflns_threshold_expression >2sigma(I)
_cod_data_source_file ic901283k_si_002_3.cif
_cod_data_source_block 2
_cod_database_code 4303209

loop_
_symmetry_equiv_pos_as_xyz
'x, y, z'
'-x+1/2, -y, z+1/2'
'-x, y+1/2, -z+1/2'
'x+1/2, -y+1/2, -z'

loop_
_atom_site_label
_atom_site_type_symbol
_atom_site_fract_x
_atom_site_fract_y
_atom_site_fract_z
_atom_site_U_iso_or_equiv
_atom_site_adp_type
_atom_site_occupancy
_atom_site_symmetry_multiplicity
_atom_site_calc_flag
_atom_site_refinement_flags
_atom_site_disorder_assembly
_atom_site_disorder_group
Rb1 Rb 0.0014(2) 0.00334(19) 0.03922(6) 0.0196(2) Uani 1 1 d . . .
Se1 Se 0.0439(6) 0.5050(8) 0.0830(2) 0.0107(4) Uiso 0.55 1 d P . .
S1 S 0.0622(16) 0.505(2) 0.0877(6) 0.0056(11) Uiso 0.45 1 d P . .
S2 S 0.128(3) 0.072(3) 0.2249(12) 0.0056(11) Uiso 0.19 1 d P . .
Se2 Se 0.1508(2) 0.0324(2) 0.22553(11) 0.0107(4) Uiso 0.81 1 d P . .
P1 P 0.2208(5) 0.0115(4) 0.34749(15) 0.0091(5) Uani 1 1 d . . .
Pb1 Pb 0.28656(7) 0.47176(6) 0.22911(3) 0.01156(9) Uani 1 1 d . . .
S3 S 0.3864(13) 0.2558(13) 0.3763(6) 0.0056(11) Uiso 0.49 1 d P . .
Se3 Se 0.4164(6) 0.2576(6) 0.3734(3) 0.0107(4) Uiso 0.51 1 d P . .
S4 S 0.5920(17) 0.2542(16) 0.1369(6) 0.0056(11) Uiso 0.49 1 d P . .
Se4 Se 0.6109(8) 0.2525(7) 0.1307(3) 0.0107(4) Uiso 0.51 1 d P . .

loop_
_atom_site_aniso_label
_atom_site_aniso_U_11
_atom_site_aniso_U_22
_atom_site_aniso_U_33
_atom_site_aniso_U_23
_atom_site_aniso_U_13
_atom_site_aniso_U_12
Rb1 0.0340(7) 0.0133(5) 0.0114(5) -0.0005(5) 0.0078(5) -0.0011(5)
P1 0.0099(11) 0.0085(11) 0.0088(11) -0.0019(9) 0.0002(10) 0.0009(12)
Pb1 0.00962(16) 0.01656(17) 0.00851(15) 0.00071(17) -0.00005(16) -0.00015(16)

loop_
_atom_type_symbol
_atom_type_description
_atom_type_scat_dispersion_real
_atom_type_scat_dispersion_imag
_atom_type_scat_source
P P 0.1023 0.0942 'International Tables Vol C Tables 4.2.6.8 and 6.1.1.4'
S S 0.1246 0.1234 'International Tables Vol C Tables 4.2.6.8 and 6.1.1.4'
Se Se -0.0929 2.2259 'International Tables Vol C Tables 4.2.6.8 and 6.1.1.4'
Rb Rb -0.9393 2.9676 'International Tables Vol C Tables 4.2.6.8 and 6.1.1.4'
Pb Pb -3.3944 10.1111 'International Tables Vol C Tables 4.2.6.8 and 6.1.1.4'

loop_
_geom_angle_atom_site_label_1
_geom_angle_atom_site_label_2
_geom_angle_atom_site_label_3
_geom_angle
_geom_angle_site_symmetry_1
_geom_angle_site_symmetry_3
_geom_angle_publ_flag
S2 Rb1 S1 82.7(3) . 1_545 ?
S2 Rb1 S3 80.5(4) . 3_545 ?
S1 Rb1 S3 60.1(2) 1_545 3_545 ?
S2 Rb1 Se2 5.2(3) . . ?
S1 Rb1 Se2 78.08(17) 1_545 . ?
S3 Rb1 Se2 80.14(19) 3_545 . ?
S2 Rb1 S3 144.6(3) . 2_554 ?
S1 Rb1 S3 71.3(3) 1_545 2_554 ?
S3 Rb1 S3 105.5(2) 3_545 2_554 ?
Se2 Rb1 S3 139.61(15) . 2_554 ?
S2 Rb1 Se3 147.2(3) . 2_554 ?
S1 Rb1 Se3 71.8(2) 1_545 2_554 ?
S3 Rb1 Se3 103.15(19) 3_545 2_554 ?
Se2 Rb1 Se3 142.17(8) . 2_554 ?
S3 Rb1 Se3 3.39(17) 2_554 2_554 ?
S2 Rb1 Se4 70.8(3) . 1_455 ?
S1 Rb1 Se4 116.4(2) 1_545 1_455 ?
S3 Rb1 Se4 59.17(17) 3_545 1_455 ?
Se2 Rb1 Se4 75.10(10) . 1_455 ?
S3 Rb1 Se4 142.57(15) 2_554 1_455 ?
Se3 Rb1 Se4 139.24(13) 2_554 1_455 ?
S2 Rb1 Se1 68.8(3) . . ?
S1 Rb1 Se1 151.20(14) 1_545 . ?
S3 Rb1 Se1 116.64(18) 3_545 . ?
Se2 Rb1 Se1 73.28(7) . . ?
S3 Rb1 Se1 131.64(18) 2_554 . ?
Se3 Rb1 Se1 132.31(11) 2_554 . ?
Se4 Rb1 Se1 58.78(11) 1_455 . ?
S2 Rb1 Se4 134.7(3) . 4_455 ?
S1 Rb1 Se4 130.0(2) 1_545 4_455 ?
S3 Rb1 Se4 139.85(19) 3_545 4_455 ?
Se2 Rb1 Se4 136.80(9) . 4_455 ?
S3 Rb1 Se4 59.54(18) 2_554 4_455 ?
Se3 Rb1 Se4 59.70(11) 2_554 4_455 ?
Se4 Rb1 Se4 108.23(12) 1_455 4_455 ?
Se1 Rb1 Se4 72.82(11) . 4_455 ?
S2 Rb1 S4 136.8(3) . 4_455 ?
S1 Rb1 S4 129.7(3) 1_545 4_455 ?
S3 Rb1 S4 137.4(2) 3_545 4_455 ?
Se2 Rb1 S4 139.03(17) . 4_455 ?
S3 Rb1 S4 58.9(2) 2_554 4_455 ?
Se3 Rb1 S4 58.86(19) 2_554 4_455 ?
Se4 Rb1 S4 107.3(2) 1_455 4_455 ?
Se1 Rb1 S4 73.89(19) . 4_455 ?
Se4 Rb1 S4 2.5(2) 4_455 4_455 ?
S2 Rb1 Se1 84.5(3) . 1_545 ?
S1 Rb1 Se1 2.3(2) 1_545 1_545 ?
S3 Rb1 Se1 58.73(17) 3_545 1_545 ?
Se2 Rb1 Se1 79.86(7) . 1_545 ?
S3 Rb1 Se1 70.39(18) 2_554 1_545 ?
Se3 Rb1 Se1 70.74(10) 2_554 1_545 ?
Se4 Rb1 Se1 115.73(11) 1_455 1_545 ?
Se1 Rb1 Se1 153.10(13) . 1_545 ?
Se4 Rb1 Se1 129.45(12) 4_455 1_545 ?
S4 Rb1 Se1 129.1(2) 4_455 1_545 ?
S2 Rb1 Se3 80.9(3) . 3_545 ?
S1 Rb1 Se3 62.0(2) 1_545 3_545 ?
S3 Rb1 Se3 1.9(2) 3_545 3_545 ?
Se2 Rb1 Se3 80.70(9) . 3_545 ?
S3 Rb1 Se3 106.24(17) 2_554 3_545 ?
Se3 Rb1 Se3 103.86(10) 2_554 3_545 ?
Se4 Rb1 Se3 57.47(10) 1_455 3_545 ?
Se1 Rb1 Se3 115.18(10) . 3_545 ?
Se4 Rb1 Se3 138.66(11) 4_455 3_545 ?
S4 Rb1 Se3 136.20(18) 4_455 3_545 ?
Se1 Rb1 Se3 60.64(9) 1_545 3_545 ?
P1 Se1 Pb1 87.06(16) 3 . ?
P1 Se1 Rb1 94.58(18) 3 . ?
Pb1 Se1 Rb1 98.81(14) . . ?
P1 Se1 Rb1 92.30(18) 3 1_565 ?
Pb1 Se1 Rb1 107.50(14) . 1_565 ?
Rb1 Se1 Rb1 153.10(13) . 1_565 ?
P1 Se1 Rb1 179.4(2) 3 4 ?
Pb1 Se1 Rb1 93.42(10) . 4 ?
Rb1 Se1 Rb1 85.60(10) . 4 ?
Rb1 Se1 Rb1 87.31(11) 1_565 4 ?
P1 S1 Pb1 89.5(4) 3 . ?
P1 S1 Rb1 90.5(4) 3 1_565 ?
Pb1 S1 Rb1 109.8(4) . 1_565 ?
P1 S1 Rb1 92.8(4) 3 . ?
Pb1 S1 Rb1 100.8(4) . . ?
Rb1 S1 Rb1 149.2(3) 1_565 . ?
P1 S1 Rb1 173.8(4) 3 4 ?
Pb1 S1 Rb1 96.7(3) . 4 ?
Rb1 S1 Rb1 87.6(3) 1_565 4 ?
Rb1 S1 Rb1 85.9(3) . 4 ?
P1 S2 Pb1 92.8(6) . . ?
P1 S2 Pb1 87.0(6) . 3_545 ?
Pb1 S2 Pb1 122.9(6) . 3_545 ?
P1 S2 Rb1 161.6(7) . . ?
Pb1 S2 Rb1 103.9(6) . . ?
Pb1 S2 Rb1 90.2(5) 3_545 . ?
P1 Se2 Pb1 86.24(9) . 3_545 ?
P1 Se2 Pb1 89.03(9) . . ?
Pb1 Se2 Pb1 113.50(5) 3_545 . ?
P1 Se2 Rb1 171.57(10) . . ?
Pb1 Se2 Rb1 88.25(5) 3_545 . ?
Pb1 Se2 Rb1 99.03(5) . . ?
S3 P1 Se4 110.9(3) . 3_645 ?
S3 P1 Se1 108.1(3) . 3_545 ?
Se4 P1 Se1 107.9(2) 3_645 3_545 ?
S3 P1 S4 109.1(5) . 3_645 ?
Se4 P1 S4 4.3(3) 3_645 3_645 ?
Se1 P1 S4 112.2(3) 3_545 3_645 ?
S3 P1 Se3 4.7(3) . . ?
Se4 P1 Se3 107.4(2) 3_645 . ?
Se1 P1 Se3 112.5(2) 3_545 . ?
S4 P1 Se3 105.4(3) 3_645 . ?
S3 P1 S1 109.9(4) . 3_545 ?
Se4 P1 S1 109.6(4) 3_645 3_545 ?
Se1 P1 S1 3.6(3) 3_545 3_545 ?
S4 P1 S1 113.8(5) 3_645 3_545 ?
Se3 P1 S1 114.5(4) . 3_545 ?
S3 P1 Se2 107.4(3) . . ?
Se4 P1 Se2 109.86(18) 3_645 . ?
Se1 P1 Se2 112.84(16) 3_545 . ?
S4 P1 Se2 107.2(3) 3_645 . ?
Se3 P1 Se2 106.18(17) . . ?
S1 P1 Se2 109.3(3) 3_545 . ?
S3 P1 S2 103.2(5) . . ?
Se4 P1 S2 117.5(5) 3_645 . ?
Se1 P1 S2 109.0(5) 3_545 . ?
S4 P1 S2 114.8(5) 3_645 . ?
Se3 P1 S2 102.6(5) . . ?
S1 P1 S2 105.4(5) 3_545 . ?
Se2 P1 S2 7.6(5) . . ?
S3 P1 Rb1 63.4(3) . 2 ?
Se4 P1 Rb1 64.58(16) 3_645 2 ?
Se1 P1 Rb1 83.54(13) 3_545 2 ?
S4 P1 Rb1 66.1(3) 3_645 2 ?
Se3 P1 Rb1 63.43(14) . 2 ?
S1 P1 Rb1 87.1(3) 3_545 2 ?
Se2 P1 Rb1 163.49(13) . 2 ?
S2 P1 Rb1 164.6(4) . 2 ?
S2 Pb1 S1 82.5(5) . . ?
S2 Pb1 S4 76.2(4) . . ?
S1 Pb1 S4 85.3(3) . . ?
S2 Pb1 S2 83.8(3) . 3 ?
S1 Pb1 S2 75.1(5) . 3 ?
S4 Pb1 S2 153.6(5) . 3 ?
S2 Pb1 Se1 82.0(4) . . ?
S1 Pb1 Se1 1.2(3) . . ?
S4 Pb1 Se1 86.2(3) . . ?
S2 Pb1 Se1 74.0(4) 3 . ?
S2 Pb1 Se2 78.1(4) . 3 ?
S1 Pb1 Se2 74.2(2) . 3 ?
S4 Pb1 Se2 148.9(2) . 3 ?
S2 Pb1 Se2 5.7(4) 3 3 ?
Se1 Pb1 Se2 73.09(9) . 3 ?
S2 Pb1 Se3 70.9(4) . . ?
S1 Pb1 Se3 153.2(3) . . ?
S4 Pb1 Se3 91.2(2) . . ?
S2 Pb1 Se3 98.3(4) 3 . ?
Se1 Pb1 Se3 152.52(13) . . ?
Se2 Pb1 Se3 96.60(8) 3 . ?
S2 Pb1 S3 69.3(5) . . ?
S1 Pb1 S3 150.9(3) . . ?
S4 Pb1 S3 94.2(3) . . ?
S2 Pb1 S3 94.6(4) 3 . ?
Se1 Pb1 S3 150.2(2) . . ?
Se2 Pb1 S3 92.81(16) 3 . ?
Se3 Pb1 S3 3.8(2) . . ?
S2 Pb1 Se4 77.4(4) . . ?
S1 Pb1 Se4 85.0(3) . . ?
S4 Pb1 Se4 1.3(3) . . ?
S2 Pb1 Se4 154.2(4) 3 . ?
Se1 Pb1 Se4 85.95(13) . . ?
Se2 Pb1 Se4 149.67(10) 3 . ?
Se3 Pb1 Se4 92.08(12) . . ?
S3 Pb1 Se4 95.05(19) . . ?
S2 Pb1 Se2 4.3(4) . . ?
S1 Pb1 Se2 85.0(3) . . ?
S4 Pb1 Se2 72.7(2) . . ?
S2 Pb1 Se2 87.9(4) 3 . ?
Se1 Pb1 Se2 84.52(11) . . ?
Se2 Pb1 Se2 82.22(4) 3 . ?
Se3 Pb1 Se2 68.66(8) . . ?
S3 Pb1 Se2 67.31(18) . . ?
Se4 Pb1 Se2 74.01(9) . . ?
S2 Pb1 Se4 131.0(4) . 3_655 ?
S1 Pb1 Se4 136.1(3) . 3_655 ?
S4 Pb1 Se4 125.2(3) . 3_655 ?
S2 Pb1 Se4 81.1(4) 3 3_655 ?
Se1 Pb1 Se4 135.93(14) . 3_655 ?
Se2 Pb1 Se4 85.19(9) 3 3_655 ?
Se3 Pb1 Se4 65.77(12) . 3_655 ?
S3 Pb1 Se4 66.0(2) . 3_655 ?
Se4 Pb1 Se4 124.66(7) . 3_655 ?
Se2 Pb1 Se4 130.69(9) . 3_655 ?
S2 Pb1 Rb1 85.2(4) . 3 ?
S1 Pb1 Rb1 123.8(2) . 3 ?
S4 Pb1 Rb1 143.2(2) . 3 ?
S2 Pb1 Rb1 49.1(4) 3 3 ?
Se1 Pb1 Rb1 122.65(8) . 3 ?
Se2 Pb1 Rb1 49.57(4) 3 3 ?
Se3 Pb1 Rb1 52.38(8) . 3 ?
S3 Pb1 Rb1 49.24(16) . 3 ?
Se4 Pb1 Rb1 144.16(10) . 3 ?
Se2 Pb1 Rb1 86.77(4) . 3 ?
Se4 Pb1 Rb1 50.43(8) 3_655 3 ?
P1 S3 Pb1 94.0(4) . . ?
P1 S3 Rb1 96.5(3) . 3 ?
Pb1 S3 Rb1 88.1(2) . 3 ?
P1 S3 Rb1 84.3(3) . 2 ?
Pb1 S3 Rb1 178.0(3) . 2 ?
Rb1 S3 Rb1 93.2(3) 3 2 ?
P1 Se3 Pb1 91.85(17) . . ?
P1 Se3 Rb1 82.46(14) . 2 ?
Pb1 Se3 Rb1 172.58(13) . 2 ?
P1 Se3 Rb1 89.85(14) . 3 ?
Pb1 Se3 Rb1 85.08(10) . 3 ?
Rb1 Se3 Rb1 90.12(11) 2 3 ?
P1 S4 Pb1 84.8(3) 3_655 . ?
P1 S4 Rb1 80.0(3) 3_655 4 ?
Pb1 S4 Rb1 97.2(3) . 4 ?
P1 S4 Rb1 91.2(3) 3_655 1_655 ?
Pb1 S4 Rb1 174.2(4) . 1_655 ?
Rb1 S4 Rb1 86.3(2) 4 1_655 ?
P1 Se4 Pb1 81.81(16) 3_655 . ?
P1 Se4 Pb1 104.6(2) 3_655 3_645 ?
Pb1 Se4 Pb1 90.44(12) . 3_645 ?
P1 Se4 Rb1 96.05(18) 3_655 1_655 ?
Pb1 Se4 Rb1 173.87(19) . 1_655 ?
Pb1 Se4 Rb1 84.53(12) 3_645 1_655 ?
P1 Se4 Rb1 82.11(16) 3_655 4 ?
Pb1 Se4 Rb1 95.79(13) . 4 ?
Pb1 Se4 Rb1 171.46(16) 3_645 4 ?
Rb1 Se4 Rb1 89.57(11) 1_655 4 ?

loop_
_geom_bond_atom_site_label_1
_geom_bond_atom_site_label_2
_geom_bond_distance
_geom_bond_site_symmetry_2
_geom_bond_publ_flag
Rb1 S2 3.40(2) . ?
Rb1 S1 3.544(14) 1_545 ?
Rb1 S3 3.413(9) 3_545 ?
Rb1 Se2 3.429(2) . ?
Rb1 S3 3.452(11) 2_554 ?
Rb1 Se3 3.465(5) 2_554 ?
Rb1 Se4 3.487(5) 1_455 ?
Rb1 Se1 3.536(6) . ?
Rb1 Se4 3.503(5) 4_455 ?
Rb1 S4 3.567(12) 4_455 ?
Rb1 Se1 3.513(6) 1_545 ?
Rb1 Se3 3.580(4) 3_545 ?
Se1 P1 2.134(5) 3 ?
Se1 Pb1 3.038(4) . ?
Se1 Rb1 3.513(6) 1_565 ?
Se1 Rb1 3.709(5) 4 ?
S1 P1 2.190(13) 3 ?
S1 Pb1 2.905(9) . ?
S1 Rb1 3.544(14) 1_565 ?
S1 Rb1 3.661(13) 4 ?
S2 P1 2.28(2) . ?
S2 Pb1 2.938(17) . ?
S2 Pb1 2.935(18) 3_545 ?
Se2 P1 2.200(3) . ?
Se2 Pb1 3.0251(17) 3_545 ?
Se2 Pb1 3.1435(17) . ?
P1 S3 2.064(10) . ?
P1 Se4 2.130(6) 3_645 ?
P1 Se1 2.134(5) 3_545 ?
P1 S4 2.171(12) 3_645 ?
P1 Se3 2.173(5) . ?
P1 S1 2.190(13) 3_545 ?
P1 Rb1 3.841(3) 2 ?
Pb1 S4 2.988(10) . ?
Pb1 S2 2.935(18) 3 ?
Pb1 Se2 3.0251(17) 3 ?
Pb1 Se3 3.055(5) . ?
Pb1 S3 3.056(11) . ?
Pb1 Se4 3.137(4) . ?
Pb1 Se4 3.200(5) 3_655 ?
Pb1 Rb1 4.5028(14) 3 ?
S3 Rb1 3.413(9) 3 ?
S3 Rb1 3.452(11) 2 ?
Se3 Rb1 3.465(5) 2 ?
Se3 Rb1 3.580(4) 3 ?
S4 P1 2.171(12) 3_655 ?
S4 Rb1 3.567(12) 4 ?
S4 Rb1 3.636(10) 1_655 ?
Se4 P1 2.130(6) 3_655 ?
Se4 Pb1 3.200(5) 3_645 ?
Se4 Rb1 3.487(5) 1_655 ?
Se4 Rb1 3.503(5) 4 ?
